data_8104592
loop_
_publ_author_name
'Chen, Yan'

_publ_section_title
;
 Crystal structure of
 catena-poly[(\m2-1-((2-ethyl-4-methyl-1H-imidazol-1-yl)methyl)-1H-benzotriazole-\k2N:N&#x2032;)-(nitrato-\k2O,O&#x2032;)silver
 (I)], C13H15Ag1N6O3
;
_journal_issue 6
_journal_name_full 'Zeitschrift f\"ur Kristallographie - New Crystal Structures'
_journal_page_first 1305
_journal_page_last 1307
_journal_paper_doi 10.1515/ncrs-2021-0316
_journal_volume 236
_journal_year 2021
_chemical_formula_moiety 'C13 H15 Ag N6 O3'
_chemical_formula_sum 'C13 H15 Ag N6 O3'
_chemical_formula_weight 411.18
_space_group_crystal_system monoclinic
_space_group_IT_number 14
_space_group_name_Hall '-P 2ybc'
_space_group_name_H-M_alt 'P 1 21/c 1'
_atom_sites_solution_hydrogens geom
_atom_sites_solution_primary direct
_cell_angle_alpha 90
_cell_angle_beta 118.101(10)
_cell_angle_gamma 90
_cell_formula_units_Z 4
_cell_length_a 9.0684(6)
_cell_length_b 21.5490(10)
_cell_length_c 9.1728(7)
_cell_measurement_reflns_used 2077
_cell_measurement_temperature 293(2)
_cell_measurement_theta_max 24.3220
_cell_measurement_theta_min 3.8190
_cell_volume 1581.2(2)
_computing_cell_refinement
;
CrysAlisPro, Agilent Technologies,
Version 1.171.37.35 (release 13-08-2014 CrysAlis171 .NET)
(compiled Aug 13 2014,18:06:01)
;
_computing_data_collection
;
CrysAlisPro, Agilent Technologies,
Version 1.171.37.35 (release 13-08-2014 CrysAlis171 .NET)
(compiled Aug 13 2014,18:06:01)
;
_computing_data_reduction
;
CrysAlisPro, Agilent Technologies,
Version 1.171.37.35 (release 13-08-2014 CrysAlis171 .NET)
(compiled Aug 13 2014,18:06:01)
;
_computing_molecular_graphics 'Olex2 (Dolomanov et al., 2009)'
_computing_publication_material 'Olex2 (Dolomanov et al., 2009)'
_computing_structure_refinement 'ShelXL (Sheldrick, 2015)'
_computing_structure_solution 'ShelXS (Sheldrick, 2008)'
_diffrn_ambient_temperature 293(2)
_diffrn_detector 'CCD plate'
_diffrn_detector_area_resol_mean 16.2312
_diffrn_detector_type Eos
_diffrn_measured_fraction_theta_full 0.997
_diffrn_measured_fraction_theta_max 0.998
_diffrn_measurement_details
;
#__ type_ start__ end____ width___ exp.time_
  1 omega  -19.00   13.00   0.5000    1.2500
omega____ theta____ kappa____ phi______ frames
    -      -15.1755  -99.0000  -60.0000 64

#__ type_ start__ end____ width___ exp.time_
  2 omega  -41.00   29.00   0.5000    1.2500
omega____ theta____ kappa____ phi______ frames
    -       18.0661  -57.0000   30.0000 140

#__ type_ start__ end____ width___ exp.time_
  3 omega   24.00   53.00   0.5000    1.2500
omega____ theta____ kappa____ phi______ frames
    -       18.0661   57.0000 -120.0000 58

#__ type_ start__ end____ width___ exp.time_
  4 omega  -50.00   34.00   0.5000    1.2500
omega____ theta____ kappa____ phi______ frames
    -       18.0661  -19.0000 -120.0000 168
;
_diffrn_measurement_device 'four-circle diffractometer'
_diffrn_measurement_device_type 'Xcalibur, Eos, Gemini'
_diffrn_measurement_method '\w scans'
_diffrn_orient_matrix_UB_11 0.0343359000
_diffrn_orient_matrix_UB_12 0.0139539000
_diffrn_orient_matrix_UB_13 -0.0473749000
_diffrn_orient_matrix_UB_21 0.0487233000
_diffrn_orient_matrix_UB_22 -0.0269432000
_diffrn_orient_matrix_UB_23 0.0100675000
_diffrn_orient_matrix_UB_31 -0.0656488000
_diffrn_orient_matrix_UB_32 -0.0127290000
_diffrn_orient_matrix_UB_33 -0.0731032000
_diffrn_radiation_monochromator graphite
_diffrn_radiation_probe x-ray
_diffrn_radiation_type MoK\a
_diffrn_radiation_wavelength 0.71073
_diffrn_reflns_av_R_equivalents 0.0304
_diffrn_reflns_av_unetI/netI 0.0514
_diffrn_reflns_Laue_measured_fraction_full 0.997
_diffrn_reflns_Laue_measured_fraction_max 0.998
_diffrn_reflns_limit_h_max 11
_diffrn_reflns_limit_h_min -11
_diffrn_reflns_limit_k_max 26
_diffrn_reflns_limit_k_min -22
_diffrn_reflns_limit_l_max 11
_diffrn_reflns_limit_l_min -11
_diffrn_reflns_number 6782
_diffrn_reflns_point_group_measured_fraction_full 0.997
_diffrn_reflns_point_group_measured_fraction_max 0.998
_diffrn_reflns_theta_full 25.242
_diffrn_reflns_theta_max 26.371
_diffrn_reflns_theta_min 3.782
_diffrn_source 'Enhance (Mo) X-ray Source'
_exptl_absorpt_coefficient_mu 1.299
_exptl_absorpt_correction_T_max 1.00000
_exptl_absorpt_correction_T_min 0.91081
_exptl_absorpt_correction_type multi-scan
_exptl_absorpt_process_details
;
CrysAlisPro, Agilent Technologies,
Version 1.171.37.35 (release 13-08-2014 CrysAlis171 .NET)
(compiled Aug 13 2014,18:06:01)
Empirical absorption correction using spherical harmonics,
 implemented in SCALE3 ABSPACK scaling algorithm.
;
_exptl_crystal_colour colourless
_exptl_crystal_colour_primary colourless
_exptl_crystal_density_diffrn 1.727
_exptl_crystal_description prism
_exptl_crystal_F_000 824
_exptl_crystal_size_max 0.14
_exptl_crystal_size_mid 0.12
_exptl_crystal_size_min 0.1
_refine_diff_density_max 0.461
_refine_diff_density_min -0.532
_refine_diff_density_rms 0.070
_refine_ls_extinction_coef .
_refine_ls_extinction_method none
_refine_ls_goodness_of_fit_ref 1.041
_refine_ls_hydrogen_treatment constr
_refine_ls_matrix_type full
_refine_ls_number_parameters 210
_refine_ls_number_reflns 3229
_refine_ls_number_restraints 0
_refine_ls_restrained_S_all 1.041
_refine_ls_R_factor_all 0.0708
_refine_ls_R_factor_gt 0.0425
_refine_ls_shift/su_max 0.001
_refine_ls_shift/su_mean 0.000
_refine_ls_structure_factor_coef Fsqd
_refine_ls_weighting_details 'w=1/[\s^2^(Fo^2^)+(0.0249P)^2^+0.5038P] where P=(Fo^2^+2Fc^2^)/3'
_refine_ls_weighting_scheme calc
_refine_ls_wR_factor_gt 0.0727
_refine_ls_wR_factor_ref 0.0877
_reflns_Friedel_coverage 0.000
_reflns_Friedel_fraction_full .
_reflns_Friedel_fraction_max .
_reflns_number_gt 2235
_reflns_number_total 3229
_reflns_threshold_expression 'I > 2\s(I)'
_cod_data_source_file suppl_j_ncrs-2021-0316_suppl.cif
_cod_data_source_block w1
_cod_database_code 8104592
_chemical_oxdiff_formula C38H70N2O2Ag1
_shelx_space_group_comment
;
The symmetry employed for this shelxl refinement is uniquely defined
by the following loop, which should always be used as a source of
symmetry information in preference to the above space-group names.
They are only intended as comments.
;
_reflns_odcompleteness_completeness 99.64
_reflns_odcompleteness_iscentric 1
_reflns_odcompleteness_theta 26.32
_olex2_refinement_description
;
1. Fixed Uiso
 At 1.2 times of:
  All C(H) groups, All C(H,H) groups
 At 1.5 times of:
  All C(H,H,H) groups
2.a Secondary CH2 refined with riding coordinates:
 C7(H7A,H7B), C12(H12A,H12B)
2.b Aromatic/amide H refined with riding coordinates:
 C1(H1), C2(H2), C3(H3), C4(H4), C8(H8)
2.c Idealised Me refined as rotating group:
 C11(H11A,H11B,H11C), C13(H13A,H13B,H13C)
;
_olex2_submission_special_instructions 'No special instructions were received'

loop_
_space_group_symop_operation_xyz
'x, y, z'
'-x, y+1/2, -z+1/2'
'-x, -y, -z'
'x, -y-1/2, z-1/2'

loop_
_atom_site_label
_atom_site_type_symbol
_atom_site_fract_x
_atom_site_fract_y
_atom_site_fract_z
_atom_site_U_iso_or_equiv
_atom_site_adp_type
_atom_site_occupancy
_atom_site_site_symmetry_order
_atom_site_calc_flag
_atom_site_refinement_flags_posn
_atom_site_refinement_flags_adp
_atom_site_refinement_flags_occupancy
_atom_site_disorder_assembly
_atom_site_disorder_group
Ag1 Ag 0.84632(4) 0.18090(2) 0.57332(4) 0.06680(17) Uani 1 1 d . . . . .
C1 C 0.3201(5) 0.03459(19) 0.5719(5) 0.0515(10) Uani 1 1 d . . . . .
H1 H 0.2108 0.0211 0.5076 0.062 Uiso 1 1 calc R . . . .
C2 C 0.4127(5) 0.0177(2) 0.7332(5) 0.0683(13) Uani 1 1 d . . . . .
H2 H 0.3658 -0.0091 0.7795 0.082 Uiso 1 1 calc R . . . .
C3 C 0.5760(6) 0.0393(2) 0.8321(5) 0.0721(14) Uani 1 1 d . . . . .
H3 H 0.6326 0.0271 0.9422 0.087 Uiso 1 1 calc R . . . .
C4 C 0.6541(5) 0.0772(2) 0.7726(5) 0.0589(12) Uani 1 1 d . . . . .
H4 H 0.7628 0.0910 0.8386 0.071 Uiso 1 1 calc R . . . .
C5 C 0.5629(4) 0.09452(17) 0.6066(4) 0.0419(9) Uani 1 1 d . . . . .
C6 C 0.3999(4) 0.07325(16) 0.5102(4) 0.0383(8) Uani 1 1 d . . . . .
C7 C 0.1992(4) 0.09230(17) 0.2038(4) 0.0440(10) Uani 1 1 d . . . . .
H7A H 0.2238 0.0955 0.1120 0.053 Uiso 1 1 calc R . . . .
H7B H 0.1514 0.0516 0.1992 0.053 Uiso 1 1 calc R . . . .
C8 C -0.0584(4) 0.12915(18) 0.2122(4) 0.0464(10) Uani 1 1 d . . . . .
H8 H -0.0813 0.0933 0.2542 0.056 Uiso 1 1 calc R . . . .
C9 C -0.1509(4) 0.18085(18) 0.1657(4) 0.0442(10) Uani 1 1 d . . . . .
C10 C 0.0627(4) 0.19748(16) 0.1238(4) 0.0380(9) Uani 1 1 d . . . . .
C11 C -0.3156(5) 0.1947(2) 0.1596(6) 0.0734(14) Uani 1 1 d . . . . .
H11A H -0.3997 0.1996 0.0466 0.110 Uiso 1 1 calc GR . . . .
H11B H -0.3069 0.2323 0.2193 0.110 Uiso 1 1 calc GR . . . .
H11C H -0.3459 0.1611 0.2089 0.110 Uiso 1 1 calc GR . . . .
C12 C 0.1818(5) 0.22721(18) 0.0764(5) 0.0508(10) Uani 1 1 d . . . . .
H12A H 0.1191 0.2454 -0.0326 0.061 Uiso 1 1 calc R . . . .
H12B H 0.2541 0.1955 0.0694 0.061 Uiso 1 1 calc R . . . .
C13 C 0.2885(6) 0.2767(2) 0.1947(7) 0.0923(18) Uani 1 1 d . . . . .
H13A H 0.3582 0.2953 0.1539 0.138 Uiso 1 1 calc GR . . . .
H13B H 0.3574 0.2585 0.3010 0.138 Uiso 1 1 calc GR . . . .
H13C H 0.2180 0.3079 0.2045 0.138 Uiso 1 1 calc GR . . . .
N1 N 1.0328(4) 0.06958(17) 0.7405(5) 0.0542(9) Uani 1 1 d . . . . .
N2 N 0.6040(4) 0.13066(15) 0.5084(4) 0.0533(9) Uani 1 1 d . . . . .
N3 N 0.4783(4) 0.13236(15) 0.3589(4) 0.0528(9) Uani 1 1 d . . . . .
N4 N 0.3540(3) 0.09815(13) 0.3582(3) 0.0404(8) Uani 1 1 d . . . . .
N5 N 0.0776(3) 0.13929(13) 0.1859(3) 0.0386(7) Uani 1 1 d . . . . .
N6 N -0.0740(3) 0.22366(14) 0.1120(3) 0.0412(8) Uani 1 1 d . . . . .
O1 O 0.9710(4) 0.07624(14) 0.5877(4) 0.0709(9) Uani 1 1 d . . . . .
O2 O 1.0432(4) 0.11612(14) 0.8237(3) 0.0773(10) Uani 1 1 d . . . . .
O3 O 1.0796(4) 0.01895(15) 0.8064(4) 0.0891(11) Uani 1 1 d . . . . .

loop_
_atom_site_aniso_label
_atom_site_aniso_U_11
_atom_site_aniso_U_22
_atom_site_aniso_U_33
_atom_site_aniso_U_23
_atom_site_aniso_U_13
_atom_site_aniso_U_12
Ag1 0.0584(2) 0.0477(2) 0.0735(3) 0.00683(17) 0.01396(18) -0.01606(16)
C1 0.045(2) 0.055(3) 0.057(2) 0.002(2) 0.026(2) 0.000(2)
C2 0.065(3) 0.090(4) 0.062(3) 0.021(3) 0.040(2) 0.003(3)
C3 0.067(3) 0.108(4) 0.040(2) 0.016(3) 0.024(2) 0.016(3)
C4 0.045(2) 0.078(3) 0.046(2) -0.006(2) 0.016(2) 0.004(2)
C5 0.0362(19) 0.040(2) 0.047(2) -0.0023(18) 0.0175(17) 0.0002(17)
C6 0.0346(19) 0.033(2) 0.045(2) 0.0007(17) 0.0172(16) 0.0041(16)
C7 0.0393(19) 0.038(2) 0.043(2) 0.0011(18) 0.0098(17) 0.0040(17)
C8 0.0375(19) 0.050(2) 0.045(2) 0.0089(19) 0.0140(17) -0.0049(19)
C9 0.0346(19) 0.054(3) 0.040(2) -0.0005(19) 0.0138(16) 0.0008(19)
C10 0.0366(19) 0.034(2) 0.0380(19) 0.0011(17) 0.0129(16) -0.0009(17)
C11 0.049(2) 0.097(4) 0.080(3) 0.012(3) 0.036(2) 0.010(3)
C12 0.049(2) 0.048(2) 0.060(2) 0.007(2) 0.0284(19) 0.000(2)
C13 0.085(4) 0.066(3) 0.142(5) -0.029(3) 0.067(3) -0.033(3)
N1 0.048(2) 0.045(2) 0.067(2) -0.003(2) 0.0252(18) -0.0060(18)
N2 0.0360(17) 0.045(2) 0.069(2) 0.0075(18) 0.0163(17) -0.0021(15)
N3 0.0390(17) 0.049(2) 0.060(2) 0.0155(17) 0.0151(16) -0.0005(16)
N4 0.0301(15) 0.0355(17) 0.0492(18) 0.0049(15) 0.0133(13) -0.0029(13)
N5 0.0311(15) 0.0336(17) 0.0453(17) 0.0032(14) 0.0132(13) 0.0026(14)
N6 0.0366(16) 0.0381(18) 0.0440(17) 0.0003(15) 0.0149(13) 0.0020(15)
O1 0.0666(19) 0.075(2) 0.0583(18) -0.0133(17) 0.0189(15) 0.0045(17)
O2 0.100(2) 0.055(2) 0.0548(17) -0.0075(16) 0.0186(17) 0.0028(19)
O3 0.088(2) 0.050(2) 0.124(3) 0.028(2) 0.046(2) 0.0122(18)

loop_
_atom_type_symbol
_atom_type_description
_atom_type_scat_dispersion_real
_atom_type_scat_dispersion_imag
_atom_type_scat_source
C C 0.0033 0.0016 'International Tables Vol C Tables 4.2.6.8 and 6.1.1.4'
H H 0.0000 0.0000 'International Tables Vol C Tables 4.2.6.8 and 6.1.1.4'
Ag Ag -0.8971 1.1015 'International Tables Vol C Tables 4.2.6.8 and 6.1.1.4'
N N 0.0061 0.0033 'International Tables Vol C Tables 4.2.6.8 and 6.1.1.4'
O O 0.0106 0.0060 'International Tables Vol C Tables 4.2.6.8 and 6.1.1.4'

loop_
_geom_angle_atom_site_label_1
_geom_angle_atom_site_label_2
_geom_angle_atom_site_label_3
_geom_angle
_geom_angle_site_symmetry_1
_geom_angle_site_symmetry_3
N2 Ag1 O1 86.63(11) . .
N2 Ag1 O2 98.96(11) . .
N6 Ag1 N2 135.16(11) 4_666 .
N6 Ag1 O1 138.18(11) 4_666 .
N6 Ag1 O2 109.57(10) 4_666 .
O1 Ag1 O2 49.69(9) . .
C2 C1 H1 122.3 . .
C2 C1 C6 115.5(4) . .
C6 C1 H1 122.3 . .
C1 C2 H2 118.8 . .
C1 C2 C3 122.5(4) . .
C3 C2 H2 118.8 . .
C2 C3 H3 118.9 . .
C4 C3 C2 122.2(4) . .
C4 C3 H3 118.9 . .
C3 C4 H4 121.7 . .
C3 C4 C5 116.5(4) . .
C5 C4 H4 121.7 . .
C6 C5 C4 120.6(4) . .
N2 C5 C4 131.6(4) . .
N2 C5 C6 107.8(3) . .
C1 C6 C5 122.6(3) . .
N4 C6 C1 133.4(3) . .
N4 C6 C5 103.9(3) . .
H7A C7 H7B 107.8 . .
N4 C7 H7A 109.1 . .
N4 C7 H7B 109.1 . .
N5 C7 H7A 109.1 . .
N5 C7 H7B 109.1 . .
N5 C7 N4 112.6(3) . .
C9 C8 H8 126.6 . .
C9 C8 N5 106.8(3) . .
N5 C8 H8 126.6 . .
C8 C9 C11 129.9(4) . .
C8 C9 N6 108.9(3) . .
N6 C9 C11 121.1(4) . .
N5 C10 C12 125.3(3) . .
N6 C10 C12 125.2(3) . .
N6 C10 N5 109.5(3) . .
C9 C11 H11A 109.5 . .
C9 C11 H11B 109.5 . .
C9 C11 H11C 109.5 . .
H11A C11 H11B 109.5 . .
H11A C11 H11C 109.5 . .
H11B C11 H11C 109.5 . .
C10 C12 H12A 108.8 . .
C10 C12 H12B 108.8 . .
C10 C12 C13 113.8(4) . .
H12A C12 H12B 107.7 . .
C13 C12 H12A 108.8 . .
C13 C12 H12B 108.8 . .
C12 C13 H13A 109.5 . .
C12 C13 H13B 109.5 . .
C12 C13 H13C 109.5 . .
H13A C13 H13B 109.5 . .
H13A C13 H13C 109.5 . .
H13B C13 H13C 109.5 . .
O2 N1 O1 117.6(4) . .
O3 N1 O1 121.7(4) . .
O3 N1 O2 120.7(4) . .
C5 N2 Ag1 129.1(2) . .
N3 N2 Ag1 121.4(3) . .
N3 N2 C5 109.5(3) . .
N2 N3 N4 107.7(3) . .
C6 N4 C7 130.6(3) . .
N3 N4 C6 111.1(3) . .
N3 N4 C7 118.3(3) . .
C8 N5 C7 124.3(3) . .
C10 N5 C7 127.9(3) . .
C10 N5 C8 107.4(3) . .
C9 N6 Ag1 120.7(3) . 4_465
C10 N6 Ag1 130.6(3) . 4_465
C10 N6 C9 107.3(3) . .
N1 O1 Ag1 96.7(2) . .
N1 O2 Ag1 94.0(2) . .

loop_
_geom_bond_atom_site_label_1
_geom_bond_atom_site_label_2
_geom_bond_distance
_geom_bond_site_symmetry_2
Ag1 N2 2.263(3) .
Ag1 N6 2.153(3) 4_666
Ag1 O1 2.498(3) .
Ag1 O2 2.559(3) .
C1 H1 0.9300 .
C1 C2 1.362(5) .
C1 C6 1.388(5) .
C2 H2 0.9300 .
C2 C3 1.402(6) .
C3 H3 0.9300 .
C3 C4 1.353(6) .
C4 H4 0.9300 .
C4 C5 1.398(5) .
C5 C6 1.395(4) .
C5 N2 1.369(5) .
C6 N4 1.363(4) .
C7 H7A 0.9700 .
C7 H7B 0.9700 .
C7 N4 1.456(4) .
C7 N5 1.448(4) .
C8 H8 0.9300 .
C8 C9 1.338(5) .
C8 N5 1.381(5) .
C9 C11 1.498(5) .
C9 N6 1.379(5) .
C10 C12 1.486(5) .
C10 N5 1.357(4) .
C10 N6 1.319(4) .
C11 H11A 0.9600 .
C11 H11B 0.9600 .
C11 H11C 0.9600 .
C12 H12A 0.9700 .
C12 H12B 0.9700 .
C12 C13 1.504(6) .
C13 H13A 0.9600 .
C13 H13B 0.9600 .
C13 H13C 0.9600 .
N1 O1 1.248(4) .
N1 O2 1.237(4) .
N1 O3 1.222(4) .
N2 N3 1.307(4) .
N3 N4 1.344(4) .
N6 Ag1 2.153(3) 4_465

loop_
_geom_torsion_atom_site_label_1
_geom_torsion_atom_site_label_2
_geom_torsion_atom_site_label_3
_geom_torsion_atom_site_label_4
_geom_torsion
_geom_torsion_site_symmetry_1
_geom_torsion_site_symmetry_2
_geom_torsion_site_symmetry_3
_geom_torsion_site_symmetry_4
Ag1 N2 N3 N4 179.5(2) . . . .
C1 C2 C3 C4 -1.6(8) . . . .
C1 C6 N4 C7 0.3(7) . . . .
C1 C6 N4 N3 -178.7(4) . . . .
C2 C1 C6 C5 -1.1(6) . . . .
C2 C1 C6 N4 177.4(4) . . . .
C2 C3 C4 C5 0.5(7) . . . .
C3 C4 C5 C6 0.1(6) . . . .
C3 C4 C5 N2 -178.7(4) . . . .
C4 C5 C6 C1 0.2(6) . . . .
C4 C5 C6 N4 -178.7(3) . . . .
C4 C5 N2 Ag1 -0.4(6) . . . .
C4 C5 N2 N3 178.3(4) . . . .
C5 C6 N4 C7 179.0(3) . . . .
C5 C6 N4 N3 0.0(4) . . . .
C5 N2 N3 N4 0.6(4) . . . .
C6 C1 C2 C3 1.7(7) . . . .
C6 C5 N2 Ag1 -179.4(2) . . . .
C6 C5 N2 N3 -0.6(4) . . . .
C8 C9 N6 Ag1 -167.4(2) . . . 4_465
C8 C9 N6 C10 0.9(4) . . . .
C9 C8 N5 C7 -173.1(3) . . . .
C9 C8 N5 C10 0.1(4) . . . .
C11 C9 N6 Ag1 15.0(4) . . . 4_465
C11 C9 N6 C10 -176.6(3) . . . .
C12 C10 N5 C7 -6.6(5) . . . .
C12 C10 N5 C8 -179.5(3) . . . .
C12 C10 N6 Ag1 -14.1(5) . . . 4_465
C12 C10 N6 C9 179.1(3) . . . .
N2 C5 C6 C1 179.2(4) . . . .
N2 C5 C6 N4 0.4(4) . . . .
N2 N3 N4 C6 -0.4(4) . . . .
N2 N3 N4 C7 -179.5(3) . . . .
N4 C7 N5 C8 -102.0(4) . . . .
N4 C7 N5 C10 86.2(4) . . . .
N5 C7 N4 C6 89.3(4) . . . .
N5 C7 N4 N3 -91.9(4) . . . .
N5 C8 C9 C11 176.7(4) . . . .
N5 C8 C9 N6 -0.6(4) . . . .
N5 C10 C12 C13 -106.8(5) . . . .
N5 C10 N6 Ag1 165.9(2) . . . 4_465
N5 C10 N6 C9 -0.9(4) . . . .
N6 C10 C12 C13 73.2(5) . . . .
N6 C10 N5 C7 173.4(3) . . . .
N6 C10 N5 C8 0.5(4) . . . .
O1 N1 O2 Ag1 14.2(4) . . . .
O2 N1 O1 Ag1 -14.6(4) . . . .
O3 N1 O1 Ag1 164.4(3) . . . .
O3 N1 O2 Ag1 -164.9(3) . . . .
